data_1549531
loop_
_publ_author_name
'K\"oferstein, Roberto'
'Robl, Christian'

_publ_section_title
;
 M2(H2O)[\m10-C6H2(COO)4] (M= Ba2+, Pb2+) - Two Isotypic Three-Dimensional
 Coordination Polymers with a Layer-like Separation between Anions and
 Cations
;
_journal_issue 6
_journal_name_full 'Zeitschrift f\"ur anorganische und allgemeine Chemie'
_journal_page_first 1150
_journal_paper_doi 10.1002/zaac.201500050
_journal_volume 641
_journal_year 2015
_chemical_formula_sum 'C10 H4 O9 Pb2'
_chemical_formula_weight 682.51
_chemical_name_systematic
; 
 ? 
;
_space_group_IT_number 15
_symmetry_space_group_name_Hall '-C 2yc'
_symmetry_space_group_name_H-M 'C 1 2/c 1'
_atom_sites_solution_hydrogens geom
_atom_sites_solution_primary direct
_atom_sites_solution_secondary difmap
_audit_creation_method SHELXL
_cell_angle_alpha 90.00
_cell_angle_beta 113.590(10)
_cell_angle_gamma 90.00
_cell_formula_units_Z 4
_cell_length_a 7.5670(10)
_cell_length_b 17.228(2)
_cell_length_c 8.902(2)
_cell_measurement_temperature 293(2)
_cell_volume 1063.5(3)
_computing_structure_refinement 'SHELXL-93 (Sheldrick, 1993)'
_computing_structure_solution 'SHELXS-86 (Sheldrick, 1990)'
_diffrn_ambient_temperature 293(2)
_diffrn_radiation_monochromator graphite
_diffrn_radiation_source 'fine-focus sealed tube'
_diffrn_radiation_type MoK\a
_diffrn_radiation_wavelength 0.71073
_diffrn_reflns_av_R_equivalents 0.0173
_diffrn_reflns_av_sigmaI/netI 0.0262
_diffrn_reflns_limit_h_max 9
_diffrn_reflns_limit_h_min 0
_diffrn_reflns_limit_k_max 22
_diffrn_reflns_limit_k_min 0
_diffrn_reflns_limit_l_max 10
_diffrn_reflns_limit_l_min -11
_diffrn_reflns_number 1246
_diffrn_reflns_theta_max 27.00
_diffrn_reflns_theta_min 3.17
_exptl_absorpt_coefficient_mu 31.672
_exptl_crystal_density_diffrn 4.263
_exptl_crystal_F_000 1200
_refine_diff_density_max 3.414
_refine_diff_density_min -4.925
_refine_diff_density_rms 0.510
_refine_ls_extinction_coef 0.0025(2)
_refine_ls_extinction_expression Fc^*^=kFc[1+0.001xFc^2^\l^3^/sin(2\q)]^-1/4^
_refine_ls_extinction_method SHELXL
_refine_ls_goodness_of_fit_all 1.706
_refine_ls_goodness_of_fit_obs 1.800
_refine_ls_matrix_type full
_refine_ls_number_parameters 98
_refine_ls_number_reflns 1161
_refine_ls_number_restraints 60
_refine_ls_restrained_S_all 1.662
_refine_ls_restrained_S_obs 1.747
_refine_ls_R_factor_all 0.0479
_refine_ls_R_factor_obs 0.0418
_refine_ls_shift/esd_max -0.010
_refine_ls_shift/esd_mean 0.002
_refine_ls_structure_factor_coef Fsqd
_refine_ls_weighting_details 'w=1/[\s^2^(Fo^2^)+(0.0400P)^2^+5.0000P] where P=(Fo^2^+2Fc^2^)/3'
_refine_ls_weighting_scheme calc
_refine_ls_wR_factor_all 0.1062
_refine_ls_wR_factor_obs 0.1042
_reflns_number_observed 1016
_reflns_number_total 1161
_reflns_observed_criterion >2sigma(I)
_cod_data_source_file PBPYRO2.cif
_cod_data_source_block pbpyro2
_cod_depositor_comments
;
The following automatic conversions were performed:

'_refine_ls_weighting_scheme' value 'calc
w=1/[\s^2^(Fo^2^)+(0.0400P)^2^+5.0000P] where P=(Fo^2^+2Fc^2^)/3' was
changed to 'calc'. A new data item '_refine_ls_weighting_details' was
created with the value set to
'w=1/[\s^2^(Fo^2^)+(0.0400P)^2^+5.0000P] where P=(Fo^2^+2Fc^2^)/3'.

Automatic conversion script
Id: cif_fix_values 5642 2017-10-24 12:04:52Z antanas 
;
_cod_database_code 1549531

loop_
_symmetry_equiv_pos_as_xyz
'x, y, z'
'-x, y, -z+1/2'
'x+1/2, y+1/2, z'
'-x+1/2, y+1/2, -z+1/2'
'-x, -y, -z'
'x, -y, z-1/2'
'-x+1/2, -y+1/2, -z'
'x+1/2, -y+1/2, z-1/2'

loop_
_atom_site_aniso_label
_atom_site_aniso_U_11
_atom_site_aniso_U_22
_atom_site_aniso_U_33
_atom_site_aniso_U_23
_atom_site_aniso_U_13
_atom_site_aniso_U_12
Pb1 0.0149(3) 0.0173(4) 0.0266(4) 0.000 0.0091(3) 0.000
Pb2 0.0255(4) 0.0115(4) 0.0237(4) 0.000 0.0115(3) 0.000
OW 0.024(5) 0.017(6) 0.020(5) 0.000 0.011(4) 0.000
O1 0.015(3) 0.018(4) 0.017(3) 0.004(3) 0.007(3) 0.000(3)
O2 0.014(3) 0.016(4) 0.015(3) -0.005(3) 0.008(3) -0.001(3)
O3 0.017(3) 0.008(4) 0.032(4) -0.003(3) 0.011(3) -0.001(3)
O4 0.011(3) 0.018(4) 0.036(4) -0.002(3) 0.006(3) 0.001(3)
C1 0.005(4) 0.008(5) 0.015(4) -0.001(4) 0.002(3) 0.001(4)
C2 0.016(4) 0.017(5) 0.012(4) -0.001(4) 0.009(3) 0.000(4)
C3 0.012(4) 0.004(4) 0.008(3) -0.005(3) 0.004(3) -0.002(4)
C4 0.009(4) 0.008(4) 0.009(4) -0.004(4) 0.004(3) 0.000(4)
C5 0.011(4) 0.010(5) 0.015(4) -0.004(4) 0.008(3) -0.005(4)

loop_
_atom_site_label
_atom_site_type_symbol
_atom_site_fract_x
_atom_site_fract_y
_atom_site_fract_z
_atom_site_U_iso_or_equiv
_atom_site_thermal_displace_type
_atom_site_occupancy
_atom_site_calc_flag
_atom_site_refinement_flags
_atom_site_disorder_group
Pb1 Pb 1.0000 0.53067(4) -0.2500 0.0193(3) Uani 1 d S .
Pb2 Pb 0.5000 0.43748(4) -0.2500 0.0197(2) Uani 1 d S .
OW O 1.0000 0.6820(7) -0.2500 0.020(2) Uani 1 d SU .
O1 O 0.6755(11) 0.5394(5) 0.0355(9) 0.017(2) Uani 1 d U .
O2 O 0.6986(10) 0.5636(5) -0.2009(9) 0.014(2) Uani 1 d U .
O3 O 1.0848(11) 0.5845(5) 0.0711(10) 0.019(2) Uani 1 d U .
O4 O 1.2583(10) 0.6900(5) 0.1458(10) 0.023(2) Uani 1 d U .
C1 C 0.7079(13) 0.5857(6) -0.0612(12) 0.010(2) Uani 1 d U .
C2 C 1.1000(14) 0.6568(7) 0.0893(11) 0.014(2) Uani 1 d U .
C3 C 0.7339(13) 0.6709(6) -0.0240(11) 0.008(2) Uani 1 d U .
C4 C 0.9186(13) 0.7047(6) 0.0418(11) 0.009(2) Uani 1 d U .
C5 C 0.5707(14) 0.7150(6) -0.0621(12) 0.011(2) Uani 1 d U .
H1 H 0.4508(14) 0.6909(6) -0.1023(12) 0.050 Uiso 1 calc R .

loop_
_atom_type_symbol
_atom_type_description
_atom_type_scat_dispersion_real
_atom_type_scat_dispersion_imag
_atom_type_scat_source
C C 0.0033 0.0016 'International Tables Vol C Tables 4.2.6.8 and 6.1.1.4'
H H 0.0000 0.0000 'International Tables Vol C Tables 4.2.6.8 and 6.1.1.4'
O O 0.0106 0.0060 'International Tables Vol C Tables 4.2.6.8 and 6.1.1.4'
Pb Pb -3.3944 10.1111 'International Tables Vol C Tables 4.2.6.8 and 6.1.1.4'

loop_
_geom_angle_atom_site_label_1
_geom_angle_atom_site_label_2
_geom_angle_atom_site_label_3
_geom_angle
_geom_angle_site_symmetry_1
_geom_angle_site_symmetry_3
O2 Pb1 O2 154.3(4) 2_754 .
O2 Pb1 OW 77.1(2) 2_754 .
O2 Pb1 OW 77.1(2) . .
O2 Pb1 O1 126.6(2) 2_754 6_565
O2 Pb1 O1 66.5(2) . 6_565
OW Pb1 O1 116.4(2) . 6_565
O2 Pb1 O1 66.5(2) 2_754 5_765
O2 Pb1 O1 126.6(2) . 5_765
OW Pb1 O1 116.4(2) . 5_765
O1 Pb1 O1 127.2(4) 6_565 5_765
O2 Pb1 O3 68.5(2) 2_754 6_565
O2 Pb1 O3 133.2(2) . 6_565
OW Pb1 O3 135.6(2) . 6_565
O1 Pb1 O3 68.3(2) 6_565 6_565
O1 Pb1 O3 74.6(2) 5_765 6_565
O2 Pb1 O3 133.2(2) 2_754 5_765
O2 Pb1 O3 68.5(2) . 5_765
OW Pb1 O3 135.6(2) . 5_765
O1 Pb1 O3 74.6(2) 6_565 5_765
O1 Pb1 O3 68.3(2) 5_765 5_765
O3 Pb1 O3 88.7(3) 6_565 5_765
O2 Pb1 O3 104.1(2) 2_754 .
O2 Pb1 O3 67.1(2) . .
OW Pb1 O3 70.8(2) . .
O1 Pb1 O3 129.3(2) 6_565 .
O1 Pb1 O3 70.1(2) 5_765 .
O3 Pb1 O3 143.6(3) 6_565 .
O3 Pb1 O3 70.4(3) 5_765 .
O2 Pb1 O3 67.1(2) 2_754 2_754
O2 Pb1 O3 104.1(2) . 2_754
OW Pb1 O3 70.8(2) . 2_754
O1 Pb1 O3 70.1(2) 6_565 2_754
O1 Pb1 O3 129.3(2) 5_765 2_754
O3 Pb1 O3 70.4(3) 6_565 2_754
O3 Pb1 O3 143.6(3) 5_765 2_754
O3 Pb1 O3 141.7(3) . 2_754
O2 Pb1 Pb2 166.6(2) 2_754 .
O2 Pb1 Pb2 37.0(2) . .
OW Pb1 Pb2 112.994(13) . .
O1 Pb1 Pb2 41.7(2) 6_565 .
O1 Pb1 Pb2 113.5(2) 5_765 .
O3 Pb1 Pb2 98.3(2) 6_565 .
O3 Pb1 Pb2 45.3(2) 5_765 .
O3 Pb1 Pb2 88.0(2) . .
O3 Pb1 Pb2 107.0(2) 2_754 .
O2 Pb1 Pb2 37.0(2) 2_754 1_655
O2 Pb1 Pb2 166.6(2) . 1_655
OW Pb1 Pb2 112.994(13) . 1_655
O1 Pb1 Pb2 113.5(2) 6_565 1_655
O1 Pb1 Pb2 41.7(2) 5_765 1_655
O3 Pb1 Pb2 45.3(2) 6_565 1_655
O3 Pb1 Pb2 98.3(2) 5_765 1_655
O3 Pb1 Pb2 107.0(2) . 1_655
O3 Pb1 Pb2 88.0(2) 2_754 1_655
Pb2 Pb1 Pb2 134.01(3) . 1_655
O2 Pb2 O2 65.1(3) . 2_654
O2 Pb2 O1 99.8(2) . 5_665
O2 Pb2 O1 65.5(2) 2_654 5_665
O2 Pb2 O1 65.5(2) . 6_565
O2 Pb2 O1 99.8(2) 2_654 6_565
O1 Pb2 O1 163.4(4) 5_665 6_565
O2 Pb2 O4 170.8(2) . 6_465
O2 Pb2 O4 110.5(2) 2_654 6_465
O1 Pb2 O4 84.8(2) 5_665 6_465
O1 Pb2 O4 108.6(2) 6_565 6_465
O2 Pb2 O4 110.5(2) . 5_765
O2 Pb2 O4 170.8(2) 2_654 5_765
O1 Pb2 O4 108.6(2) 5_665 5_765
O1 Pb2 O4 84.8(2) 6_565 5_765
O4 Pb2 O4 75.1(3) 6_465 5_765
O2 Pb2 O1 47.0(2) . .
O2 Pb2 O1 70.9(2) 2_654 .
O1 Pb2 O1 59.3(3) 5_665 .
O1 Pb2 O1 109.7(2) 6_565 .
O4 Pb2 O1 140.7(2) 6_465 .
O4 Pb2 O1 100.1(2) 5_765 .
O2 Pb2 O1 70.9(2) . 2_654
O2 Pb2 O1 47.0(2) 2_654 2_654
O1 Pb2 O1 109.7(2) 5_665 2_654
O1 Pb2 O1 59.3(3) 6_565 2_654
O4 Pb2 O1 100.1(2) 6_465 2_654
O4 Pb2 O1 140.7(2) 5_765 2_654
O1 Pb2 O1 106.5(3) . 2_654
O2 Pb2 O3 128.9(2) . 6_465
O2 Pb2 O3 65.8(2) 2_654 6_465
O1 Pb2 O3 71.7(2) 5_665 6_465
O1 Pb2 O3 110.6(2) 6_565 6_465
O4 Pb2 O3 45.0(2) 6_465 6_465
O4 Pb2 O3 120.1(2) 5_765 6_465
O1 Pb2 O3 124.4(2) . 6_465
O1 Pb2 O3 65.8(2) 2_654 6_465
O2 Pb2 O3 65.8(2) . 5_765
O2 Pb2 O3 128.9(2) 2_654 5_765
O1 Pb2 O3 110.6(2) 5_665 5_765
O1 Pb2 O3 71.7(2) 6_565 5_765
O4 Pb2 O3 120.1(2) 6_465 5_765
O4 Pb2 O3 45.0(2) 5_765 5_765
O1 Pb2 O3 65.8(2) . 5_765
O1 Pb2 O3 124.4(2) 2_654 5_765
O3 Pb2 O3 165.1(3) 6_465 5_765
O2 Pb2 C1 23.5(2) . .
O2 Pb2 C1 62.3(2) 2_654 .
O1 Pb2 C1 77.7(2) 5_665 .
O1 Pb2 C1 88.6(3) 6_565 .
O4 Pb2 C1 162.5(2) 6_465 .
O4 Pb2 C1 110.2(2) 5_765 .
O1 Pb2 C1 24.0(2) . .
O1 Pb2 C1 86.1(2) 2_654 .
O3 Pb2 C1 126.9(2) 6_465 .
O3 Pb2 C1 67.2(2) 5_765 .
O2 Pb2 C1 62.3(2) . 2_654
O2 Pb2 C1 23.5(2) 2_654 2_654
O1 Pb2 C1 88.6(3) 5_665 2_654
O1 Pb2 C1 77.7(2) 6_565 2_654
O4 Pb2 C1 110.2(2) 6_465 2_654
O4 Pb2 C1 162.5(2) 5_765 2_654
O1 Pb2 C1 86.1(2) . 2_654
O1 Pb2 C1 24.0(2) 2_654 2_654
O3 Pb2 C1 67.2(2) 6_465 2_654
O3 Pb2 C1 126.9(2) 5_765 2_654
C1 Pb2 C1 69.9(4) . 2_654
C1 O1 Pb1 113.0(6) . 5_765
C1 O1 Pb2 131.1(7) . 5_665
Pb1 O1 Pb2 97.4(2) 5_765 5_665
C1 O1 Pb2 86.1(6) . .
Pb1 O1 Pb2 108.2(3) 5_765 .
Pb2 O1 Pb2 120.7(3) 5_665 .
C1 O2 Pb1 121.9(6) . .
C1 O2 Pb2 102.6(6) . .
Pb1 O2 Pb2 106.5(3) . .
C2 O3 Pb1 131.7(6) . 5_765
C2 O3 Pb1 115.4(6) . .
Pb1 O3 Pb1 109.6(3) 5_765 .
C2 O3 Pb2 92.0(6) . 5_765
Pb1 O3 Pb2 92.3(2) 5_765 5_765
Pb1 O3 Pb2 105.6(2) . 5_765
C2 O4 Pb2 99.9(7) . 5_765
O1 C1 O2 121.6(10) . .
O1 C1 C3 120.7(9) . .
O2 C1 C3 117.3(9) . .
O1 C1 Pb2 69.9(6) . .
O2 C1 Pb2 53.9(5) . .
C3 C1 Pb2 156.1(7) . .
O3 C2 O4 122.3(10) . .
O3 C2 C4 118.7(9) . .
O4 C2 C4 119.0(10) . .
O3 C2 Pb2 65.0(6) . 5_765
O4 C2 Pb2 57.8(6) . 5_765
C4 C2 Pb2 170.8(6) . 5_765
C5 C3 C4 121.3(9) . .
C5 C3 C1 117.5(9) . .
C4 C3 C1 121.1(9) . .
C5 C4 C3 117.5(9) 7_665 .
C5 C4 C2 120.5(9) 7_665 .
C3 C4 C2 122.1(10) . .
C4 C5 C3 121.2(9) 7_665 .
C4 C5 H1 119.4(5) 7_665 .
C3 C5 H1 119.4(6) . .

loop_
_geom_bond_atom_site_label_1
_geom_bond_atom_site_label_2
_geom_bond_distance
_geom_bond_site_symmetry_2
Pb1 O2 2.552(7) 2_754
Pb1 O2 2.552(7) .
Pb1 OW 2.607(13) .
Pb1 O1 2.716(8) 6_565
Pb1 O1 2.716(8) 5_765
Pb1 O3 2.775(8) 6_565
Pb1 O3 2.775(8) 5_765
Pb1 O3 2.824(8) .
Pb1 O3 2.824(8) 2_754
Pb1 Pb2 4.1101(6) .
Pb1 Pb2 4.1101(6) 1_655
Pb2 O2 2.578(8) .
Pb2 O2 2.578(8) 2_654
Pb2 O1 2.756(7) 5_665
Pb2 O1 2.756(7) 6_565
Pb2 O4 2.769(8) 6_465
Pb2 O4 2.769(8) 5_765
Pb2 O1 2.934(8) .
Pb2 O1 2.934(8) 2_654
Pb2 O3 2.923(8) 6_465
Pb2 O3 2.923(8) 5_765
Pb2 C1 3.116(10) .
Pb2 C1 3.116(10) 2_654
O1 C1 1.268(13) .
O1 Pb1 2.716(8) 5_765
O1 Pb2 2.756(7) 5_665
O2 C1 1.275(12) .
O3 C2 1.256(13) .
O3 Pb1 2.775(8) 5_765
O3 Pb2 2.923(8) 5_765
O4 C2 1.238(13) .
O4 Pb2 2.769(8) 5_765
C1 C3 1.500(14) .
C2 C4 1.510(14) .
C2 Pb2 3.222(11) 5_765
C3 C5 1.371(14) .
C3 C4 1.407(13) .
C4 C5 1.393(14) 7_665
C5 C4 1.393(14) 7_665
C5 H1 0.93 .
